data_1557779
loop_
_publ_author_name
'Aasen, Arne Jorgen'
'Groth, Per'
'Carvalho, Joan F.'
'Varadarajan, John'
'Klaveness, Jo'

_publ_section_title
;
 Synthesis and Crystal Structure of a Macrotricyclic Chelating Agent
;
_journal_name_full 'Acta Chemica Scandinavica'
_journal_page_first 133
_journal_page_last 137
_journal_paper_doi 10.3891/acta.chem.scand.49-0133
_journal_volume 49
_journal_year 1995
_chemical_formula_sum 'C40 H62 N10 O4'
_chemical_formula_weight 746.98
_chemical_name_common
;
7,23-dibenzy1-3,11,19,27-tetraoxo-
1,4,7,10,13,17,20,23,26,29-decaazatricyclo[27.3.2.213'17]hexatriacontane
;
_space_group_IT_number 2
_space_group_name_Hall '-P 1'
_space_group_name_H-M_alt 'P -1'
_symmetry_cell_setting triclinic
_symmetry_Int_Tables_number 2
_symmetry_space_group_name_Hall '-P 1'
_symmetry_space_group_name_H-M 'P -1'
_cell_angle_alpha 94.44(2)
_cell_angle_beta 100.84(2)
_cell_angle_gamma 94.26(2)
_cell_formula_units_Z 1
_cell_length_a 8.352(2)
_cell_length_b 10.195(2)
_cell_length_c 12.064(3)
_cell_volume 1001.7(4)
_diffrn_radiation_probe x-ray
_diffrn_radiation_type MoK\a
_diffrn_radiation_wavelength 0.71069
_exptl_absorpt_coefficient_mu 0.082
_exptl_crystal_density_diffrn 1.238
_exptl_crystal_F_000 404
_refine_ls_number_reflns 3588
_refine_ls_R_factor_gt 0.0427
_refine_ls_wR_factor_gt 0.0472
_cod_data_source_file Acta-Chem-Scand-1995-49-133.cif
_cod_data_source_block 1
_cod_depositor_comments
;
Said to be measured at low temperature without
giving any value for T
;
_cod_database_code 1557779

loop_
_space_group_symop_id
_space_group_symop_operation_xyz
1 x,y,z
2 -x,-y,-z

loop_
_atom_site_label
_atom_site_type_symbol
_atom_site_thermal_displace_type
_atom_site_fract_x
_atom_site_fract_y
_atom_site_fract_z
_atom_site_occupancy
_atom_site_U_iso_or_equiv
_atom_site_calc_flag
_atom_site_refinement_flags
_atom_site_disorder_assembly
_atom_site_disorder_group
O1 O Uiso 0.70388(15) 0.61644(11) 0.63690(10) 1.000 0.0420 . . . .
O2 O Uiso 0.13319(14) 0.28298(12) 0.69296(10) 1.000 0.0390 . . . .
N1 N Uiso 0.67620(14) 0.00234(11) 0.38794(10) 1.000 0.0210 . . . .
N2 N Uiso 0.76378(15) 0.32799(12) 0.45755(10) 1.000 0.0240 . . . .
N3 N Uiso 0.85949(15) 0.44679(11) 0.67383(10) 1.000 0.0230 . . . .
N4 N Uiso 0.73467(14) 0.33216(11) 0.86797(10) 1.000 0.0220 . . . .
N5 N Uiso 0.39850(15) 0.24638(12) 0.73941(11) 1.000 0.0270 . . . .
C1 C Uiso 0.71747(19) 0.06602(15) 0.28986(12) 1.000 0.0260 . . . .
C2 C Uiso 0.8566(2) 0.1761(2) 0.31460(10) 1.000 0.0310 . . . .
C3 C Uiso 0.8039(2) 0.3115(2) 0.34450(10) 1.000 0.0320 . . . .
C4 C Uiso 0.63272(18) 0.22987(14) 0.47375(12) 1.000 0.0250 . . . .
C5 C Uiso 0.69229(17) 0.09411(14) 0.49164(12) 1.000 0.0230 . . . .
C6 C Uiso 0.7213(2) 0.4627(2) 0.48030(10) 1.000 0.0310 . . . .
C7 C Uiso 0.75908(18) 0.51478(14) 0.60458(13) 1.000 0.0280 . . . .
C8 C Uiso 0.91886(18) 0.49430(14) 0.79234(12) 1.000 0.0240 . . . .
C9 C Uiso 0.79389(18) 0.47087(14) 0.86734(12) 1.000 0.0240 . . . .
C10 C Uiso 0.58675(19) 0.32362(14) 0.91659(13) 1.000 0.0260 . . . .
C11 C Uiso 0.43614(19) 0.34985(14) 0.83291(13) 1.000 0.0280 . . . .
C12 C Uiso 0.24743(18) 0.21935(14) 0.67751(13) 1.000 0.0260 . . . .
C13 C Uiso 0.86134(19) 0.25733(15) 0.92991(13) 1.000 0.0280 . . . .
C14 C Uiso 0.81713(17) 0.11033(14) 0.90730(12) 1.000 0.0230 . . . .
C15 C Uiso 0.80770(19) 0.04878(15) 0.79923(13) 1.000 0.0290 . . . .
C16 C Uiso 0.7650(2) -0.0855(2) 0.77630(10) 1.000 0.0350 . . . .
C17 C Uiso 0.7323(2) -0.1607(2) 0.8615(2) 1.000 0.0370 . . . .
C18 C Uiso 0.7428(3) -0.1008(2) 0.9694(2) 1.000 0.0460 . . . .
C19 C Uiso 0.7848(2) 0.0343(2) 0.99180(10) 1.000 0.0390 . . . .
C20 C Uiso 0.22307(18) 0.10627(15) 0.58479(13) 1.000 0.0280 . . . .
Hn3 H Uiso 0.906(6) 0.385(4) 0.646(4) 1.000 0.060(10) . . . .
Hn5 H Uiso 0.480(6) 0.198(4) 0.722(4) 1.000 0.070(10) . . . .
H2O1 H Uiso 0.111(6) 0.078(4) 0.573(4) 1.000 0.040(10) . . . .
H2O2 H Uiso 0.253(6) 0.141(4) 0.523(4) 1.000 0.040(10) . . . .
H11 H Uiso 0.627(6) 0.100(4) 0.251(4) 1.000 0.050(10) . . . .
H12 H Uiso 0.749(6) -0.007(5) 0.240(4) 1.000 0.010(10) . . . .
H15 H Uiso 0.834(6) 0.107(4) 0.740(4) 1.000 0.040(10) . . . .
H16 H Uiso 0.758(5) -0.127(4) 0.696(4) 1.000 0.060(10) . . . .
H17 H Uiso 0.694(6) -0.264(5) 0.843(4) 1.000 0.070(10) . . . .
H18 H Uiso 0.723(5) -0.160(4) 1.037(4) 1.000 0.090(10) . . . .
H19 H Uiso 0.793(5) 0.082(4) 1.069(4) 1.000 0.060(10) . . . .
H21 H Uiso 0.909(6) 0.180(4) 0.243(4) 1.000 0.050(10) . . . .
H22 H Uiso 0.943(6) 0.154(5) 0.365(4) 1.000 0.030(10) . . . .
H31 H Uiso 0.897(6) 0.386(5) 0.341(4) 1.000 0.040(10) . . . .
H32 H Uiso 0.711(6) 0.329(4) 0.293(4) 1.000 0.040(10) . . . .
H41 H Uiso 0.540(6) 0.230(4) 0.414(4) 1.000 0.030(10) . . . .
H42 H Uiso 0.607(6) 0.260(4) 0.547(4) 1.000 0.020(10) . . . .
H51 H Uiso 0.809(6) 0.108(4) 0.534(4) 1.000 0.020(10) . . . .
H52 H Uiso 0.632(6) 0.046(4) 0.537(4) 1.000 0.030(10) . . . .
H61 H Uiso 0.608(6) 0.475(4) 0.455(4) 1.000 0.040(10) . . . .
H62 H Uiso 0.788(6) 0.516(5) 0.451(4) 1.000 0.040(10) . . . .
H81 H Uiso 0.942(6) 0.593(5) 0.798(4) 1.000 0.020(10) . . . .
H82 H Uiso 1.015(6) 0.456(4) 0.818(4) 1.000 0.030(10) . . . .
H91 H Uiso 0.841(6) 0.513(4) 0.948(4) 1.000 0.020(10) . . . .
H92 H Uiso 0.706(6) 0.516(5) 0.838(4) 1.000 0.020(10) . . . .
H101 H Uiso 0.594(6) 0.385(4) 0.988(4) 1.000 0.030(10) . . . .
H102 H Uiso 0.573(6) 0.241(5) 0.941(4) 1.000 0.020(10) . . . .
H111 H Uiso 0.342(6) 0.353(4) 0.868(4) 1.000 0.030(10) . . . .
H112 H Uiso 0.445(5) 0.431(5) 0.803(4) 1.000 0.040(10) . . . .
H131 H Uiso 0.876(6) 0.287(4) 1.014(4) 1.000 0.030(10) . . . .
H132 H Uiso 0.955(6) 0.273(4) 0.902(4) 1.000 0.040(10) . . . .

loop_
_atom_type_symbol
_atom_type_description
_atom_type_scat_dispersion_real
_atom_type_scat_dispersion_imag
_atom_type_scat_source
C C 0.0033 0.0016 ' International Tables Vol C Tables 4.2.6.8 and 6.1.1.4'
H H 0.0000 0.0000 ' International Tables Vol C Tables 4.2.6.8 and 6.1.1.4'
N N 0.0061 0.0033 ' International Tables Vol C Tables 4.2.6.8 and 6.1.1.4'
O O 0.0106 0.0060 ' International Tables Vol C Tables 4.2.6.8 and 6.1.1.4'

loop_
_geom_angle_atom_site_label_1
_geom_angle_atom_site_label_2
_geom_angle_atom_site_label_3
_geom_angle
_geom_angle_site_symmetry_1
_geom_angle_site_symmetry_2
_geom_angle_site_symmetry_3
_geom_angle_publ_flag
C1 N1 C5 113.88(11) . . . yes
C1 N1 C20 111.28(12) . . 2_656 yes
C5 N1 C20 108.36(11) . . 2_656 yes
C3 N2 C4 113.12(12) . . . yes
C3 N2 C6 109.71(12) . . . yes
C4 N2 C6 111.06(12) . . . yes
C7 N3 C8 121.30(12) . . . yes
C9 N4 C10 109.81(11) . . . yes
C9 N4 C13 111.62(12) . . . yes
C10 N4 C13 110.89(11) . . . yes
C11 N5 C12 121.88(13) . . . yes
N1 C1 C2 116.91(12) . . . yes
C1 C2 C3 114.14(14) . . . no
N2 C3 C2 113.79(13) . . . yes
C7 N3 Hn3 119(3) . . . no
C8 N3 Hn3 118(3) . . . no
N2 C4 C5 112.75(12) . . . yes
C11 N5 Hn5 120(3) . . . no
C12 N5 Hn5 119(3) . . . no
N1 C5 C4 115.83(12) . . . yes
N2 C6 C7 114.60(13) . . . yes
O1 C7 N3 123.20(14) . . . yes
N3 C7 C6 116.04(13) . . . yes
O1 C7 C6 120.71(14) . . . yes
N3 C8 C9 113.86(12) . . . yes
N4 C9 C8 114.59(12) . . . yes
N4 C10 C11 112.31(12) . . . yes
N5 C11 C10 110.60(12) . . . yes
N5 C12 C20 116.75(13) . . . yes
O2 C12 N5 122.39(14) . . . yes
O2 C12 C20 120.86(14) . . . yes
N4 C13 C14 111.73(12) . . . yes
C13 C14 C15 119.80(13) . . . no
C13 C14 C19 121.59(14) . . . no
C15 C14 C19 118.62(14) . . . no
C14 C15 C16 120.72(14) . . . no
C15 C16 C17 120.19(15) . . . no
C16 C17 C18 119.57(19) . . . no
C17 C18 C19 119.99(19) . . . no
C14 C19 C18 120.91(15) . . . no
N1 C20 C12 114.41(12) 2_656 . . yes
N1 C1 H11 110(3) . . . no
N1 C1 H12 105(3) . . . no
C2 C1 H11 107(3) . . . no
C2 C1 H12 108(3) . . . no
H11 C1 H12 109(4) . . . no
C1 C2 H21 108(2) . . . no
C1 C2 H22 112(3) . . . no
C3 C2 H21 109(2) . . . no
C3 C2 H22 114(3) . . . no
H21 C2 H22 100(4) . . . no
N2 C3 H31 107(3) . . . no
N2 C3 H32 107(3) . . . no
C2 C3 H31 111(3) . . . no
C2 C3 H32 111(3) . . . no
H31 C3 H32 107(4) . . . no
N2 C4 H41 110(3) . . . no
N2 C4 H42 105(3) . . . no
C5 C4 H41 114(2) . . . no
C5 C4 H42 104(2) . . . no
H41 C4 H42 111(4) . . . no
N1 C5 H51 111(3) . . . no
N1 C5 H52 103(3) . . . no
C4 C5 H51 107(2) . . . no
C4 C5 H52 112(3) . . . no
H51 C5 H52 107(4) . . . no
N2 C6 H61 115(2) . . . no
N2 C6 H62 107(3) . . . no
C7 C6 H61 105(3) . . . no
C7 C6 H62 102(3) . . . no
H61 C6 H62 113(4) . . . no
N3 C8 H81 109(3) . . . no
N3 C8 H82 108(3) . . . no
C9 C8 H81 105(3) . . . no
C9 C8 H82 112(3) . . . no
H81 C8 H82 110(4) . . . no
N4 C9 H91 111(2) . . . no
N4 C9 H92 108(3) . . . no
C8 C9 H91 109(3) . . . no
C8 C9 H92 106(3) . . . no
H91 C9 H92 108(4) . . . no
N4 C10 H101 114(3) . . . no
N4 C10 H102 109(3) . . . no
C11 C10 H101 108(3) . . . no
C11 C10 H102 110(3) . . . no
H101 C10 H102 103(4) . . . no
N5 C11 H111 108(3) . . . no
N5 C11 H112 108(3) . . . no
C10 C11 H111 112(3) . . . no
C10 C11 H112 114(3) . . . no
H111 C11 H112 104(4) . . . no
N4 C13 H131 108(3) . . . no
N4 C13 H132 108(3) . . . no
C14 C13 H131 111(2) . . . no
C14 C13 H132 105(3) . . . no
H131 C13 H132 113(4) . . . no
C14 C15 H15 117(3) . . . no
C16 C15 H15 123(3) . . . no
C15 C16 H16 119(2) . . . no
C17 C16 H16 121(2) . . . no
C16 C17 H17 120(3) . . . no
C18 C17 H17 120(3) . . . no
C17 C18 H18 120(2) . . . no
C19 C18 H18 120(2) . . . no
C14 C19 H19 117(2) . . . no
C18 C19 H19 123(2) . . . no
C12 C20 H2O1 105(3) . . . no
C12 C20 H2O2 106(3) . . . no
H2O1 C20 H2O2 113(4) . . . no
N1 C20 H2O1 111(3) 2_656 . . no
N1 C20 H2O2 107(3) 2_656 . . no

loop_
_geom_bond_atom_site_label_1
_geom_bond_atom_site_label_2
_geom_bond_distance
_geom_bond_site_symmetry_1
_geom_bond_site_symmetry_2
_geom_bond_publ_flag
O1 C7 1.2308(19) . . yes
O2 C12 1.227(2) . . yes
N1 C1 1.4763(19) . . yes
N1 C5 1.4817(19) . . yes
N1 C20 1.460(2) . 2_656 yes
N2 C3 1.4647(18) . . yes
N2 C4 1.478(2) . . yes
N2 C6 1.462(2) . . yes
N3 C7 1.3395(19) . . yes
N3 C8 1.4543(19) . . yes
N4 C9 1.4641(19) . . yes
N4 C10 1.464(2) . . yes
N4 C13 1.473(2) . . yes
N5 C11 1.455(2) . . yes
N5 C12 1.337(2) . . yes
C1 C2 1.524(2) . . no
C2 C3 1.517(3) . . no
N3 Hn3 0.84(5) . . no
C4 C5 1.523(2) . . no
N5 Hn5 0.92(5) . . no
C6 C7 1.518(2) . . no
C8 C9 1.522(2) . . no
C10 C11 1.512(2) . . no
C12 C20 1.517(2) . . no
C13 C14 1.508(2) . . no
C14 C19 1.381(2) . . no
C14 C15 1.388(2) . . no
C15 C16 1.382(3) . . no
C16 C17 1.384(3) . . no
C17 C18 1.379(3) . . no
C18 C19 1.389(3) . . no
C1 H11 0.92(5) . . no
C1 H12 1.00(5) . . no
C2 H21 1.04(5) . . no
C2 H22 0.91(5) . . no
C3 H31 1.06(5) . . no
C3 H32 0.94(5) . . no
C4 H41 0.95(5) . . no
C4 H42 0.98(5) . . no
C5 H51 1.01(5) . . no
C5 H52 0.95(5) . . no
C6 H61 0.96(5) . . no
C6 H62 0.89(5) . . no
C8 H81 1.01(5) . . no
C8 H82 0.93(5) . . no
C9 H91 1.03(5) . . no
C9 H92 0.92(5) . . no
C10 H101 1.01(5) . . no
C10 H102 0.92(5) . . no
C11 H111 0.96(5) . . no
C11 H112 0.93(5) . . no
C13 H131 1.02(5) . . no
C13 H132 0.92(5) . . no
C15 H15 1.01(5) . . no
C16 H16 1.02(5) . . no
C17 H17 1.07(5) . . no
C18 H18 1.08(4) . . no
C19 H19 1.01(5) . . no
C20 H2O1 0.94(5) . . no
C20 H2O2 0.92(5) . . no

loop_
_geom_hbond_atom_site_label_D
_geom_hbond_atom_site_label_H
_geom_hbond_atom_site_label_A
_geom_hbond_distance_DH
_geom_hbond_distance_HA
_geom_hbond_distance_DA
_geom_hbond_angle_DHA
_geom_hbond_site_symmetry_A
_geom_hbond_publ_flag
N3 Hn3 O2 0.84(5) 2.23(5) 2.9148(19) 138(4) 1_655 yes
N3 Hn3 N2 0.84(5) 2.37(5) 2.7379(18) 107(4) . yes
N5 Hn5 N1 0.92(5) 2.48(4) 2.8250(18) 102(3) 2_656 yes
C3 H31 N3 1.06(5) 2.60(5) 3.649(2) 175(4) 2_766 yes

loop_
_geom_torsion_atom_site_label_1
_geom_torsion_atom_site_label_2
_geom_torsion_atom_site_label_3
_geom_torsion_atom_site_label_4
_geom_torsion
_geom_torsion_site_symmetry_1
_geom_torsion_site_symmetry_2
_geom_torsion_site_symmetry_3
_geom_torsion_site_symmetry_4
_geom_torsion_publ_flag
C5 N1 C1 C2 35.99(18) . . . . no
C20 N1 C1 C2 -86.84(16) 2_656 . . . no
C1 N1 C5 C4 40.42(17) . . . . no
C20 N1 C5 C4 164.83(12) 2_656 . . . no
C1 N1 C20 C12 -63.16(16) . . 2_656 2_656 no
C5 N1 C20 C12 170.90(12) . . 2_656 2_656 no
C4 N2 C3 C2 -57.76(17) . . . . no
C6 N2 C3 C2 177.63(13) . . . . no
C3 N2 C4 C5 76.08(16) . . . . no
C6 N2 C4 C5 -160.05(11) . . . . no
C3 N2 C6 C7 -150.96(14) . . . . no
C4 N2 C6 C7 83.25(16) . . . . no
C8 N3 C7 O1 -4.0(2) . . . . no
C8 N3 C7 C6 173.41(13) . . . . no
C7 N3 C8 C9 77.83(17) . . . . no
C10 N4 C9 C8 -164.94(12) . . . . no
C13 N4 C9 C8 71.67(15) . . . . no
C9 N4 C10 C11 78.82(14) . . . . no
C13 N4 C10 C11 -157.36(12) . . . . no
C9 N4 C13 C14 -166.16(12) . . . . no
C10 N4 C13 C14 71.06(15) . . . . no
C12 N5 C11 C10 156.03(14) . . . . no
C11 N5 C12 O2 2.7(2) . . . . no
C11 N5 C12 C20 -178.12(13) . . . . no
N1 C1 C2 C3 -86.10(16) . . . . no
C1 C2 C3 N2 72.84(15) . . . . no
N2 C4 C5 N1 -91.52(15) . . . . no
N2 C6 C7 O1 -167.24(14) . . . . no
N2 C6 C7 N3 15.3(2) . . . . no
N3 C8 C9 N4 58.72(16) . . . . no
N4 C10 C11 N5 65.95(15) . . . . no
O2 C12 C20 N1 -146.61(14) . . . 2_656 no
N5 C12 C20 N1 34.24(19) . . . 2_656 no
N4 C13 C14 C15 65.62(18) . . . . no
N4 C13 C14 C19 -114.14(16) . . . . no
C13 C14 C15 C16 -179.03(15) . . . . no
C19 C14 C15 C16 0.8(2) . . . . no
C13 C14 C19 C18 179.41(18) . . . . no
C15 C14 C19 C18 -0.4(3) . . . . no
C14 C15 C16 C17 -0.5(3) . . . . no
C15 C16 C17 C18 -0.1(3) . . . . no
C16 C17 C18 C19 0.5(3) . . . . no
C17 C18 C19 C14 -0.3(3) . . . . no
